data_7051472
_journal_name_full 'New Journal of Chemistry'
_journal_paper_doi 10.1039/a903823j
_journal_year 1999
_chemical_formula_sum 'C40 H40 Cl2 F12 N2 P4 Pd'
_chemical_formula_weight 1077.96
_space_group_IT_number 14
_symmetry_cell_setting monoclinic
_symmetry_space_group_name_Hall '-P 2yab'
_symmetry_space_group_name_H-M 'P 1 21/a 1'
_cell_angle_alpha 90.000(5)
_cell_angle_beta 94.390(5)
_cell_angle_gamma 90.000(5)
_cell_formula_units_Z 4
_cell_length_a 16.085(5)
_cell_length_b 14.361(5)
_cell_length_c 19.564(5)
_cell_measurement_temperature 293(2)
_cell_volume 4506(2)
_diffrn_ambient_temperature 293(2)
_exptl_crystal_density_diffrn 1.580
_refine_ls_R_factor_obs 0.0880
_refine_ls_wR_factor_obs 0.2134
_cod_depositor_comments
;
The following automatic conversions were performed:
'_symmetry_cell_setting' value 'Monoclinic' changed to 'monoclinic'
according to '/home/saulius/struct/CIF-dictionaries/cif_core.dic'
dictionary named 'cif_core.dic' version 2.4.1 from 2010-06-29.

Automatic conversion script
Id: cif_fix_enum 1527 2010-12-29 10:47:43Z saulius 
;
_cod_original_sg_symbol_H-M 'P 21/a'
_cod_database_code 7051472

loop_
_symmetry_equiv_pos_as_xyz
'x, y, z'
'-x+1/2, y+1/2, -z'
'-x, -y, -z'
'x-1/2, -y-1/2, z'

loop_
_atom_site_aniso_label
_atom_site_aniso_U_11
_atom_site_aniso_U_22
_atom_site_aniso_U_33
_atom_site_aniso_U_23
_atom_site_aniso_U_13
_atom_site_aniso_U_12
Pd1 0.0380(5) 0.0327(5) 0.0364(5) -0.0029(5) 0.0042(4) -0.0005(5)
P1 0.0411(19) 0.0349(19) 0.0377(19) -0.0027(15) 0.0038(15) -0.0019(15)
P2 0.046(2) 0.0329(18) 0.0380(19) 0.0008(14) 0.0069(15) 0.0021(15)
N1 0.049(7) 0.044(7) 0.044(7) -0.007(6) 0.002(5) -0.008(6)
N2 0.043(6) 0.037(7) 0.049(7) 0.003(5) 0.009(5) 0.005(5)
C1 0.050(8) 0.067(9) 0.048(8) 0.004(8) -0.001(6) 0.010(8)
C2 0.067(9) 0.046(8) 0.031(7) 0.006(6) -0.003(6) 0.002(7)
C3 0.038(8) 0.061(10) 0.075(11) 0.001(8) 0.003(7) 0.006(7)
C4 0.042(9) 0.111(16) 0.127(16) -0.001(12) 0.040(10) 0.009(9)
C5 0.088(12) 0.070(11) 0.051(9) 0.000(8) -0.016(8) 0.005(9)
C6 0.048(9) 0.068(11) 0.068(11) -0.001(9) -0.003(8) 0.004(8)
C7 0.043(9) 0.071(11) 0.083(12) -0.027(10) -0.007(8) -0.008(8)
C8 0.054(10) 0.094(15) 0.080(13) -0.032(11) -0.016(9) -0.004(10)
C9 0.063(11) 0.103(15) 0.049(10) -0.016(10) -0.003(8) 0.012(10)
C10 0.034(7) 0.065(11) 0.041(8) -0.009(7) 0.006(6) -0.004(6)
C11 0.027(7) 0.072(10) 0.042(8) 0.012(7) 0.005(6) -0.005(6)
C12 0.051(9) 0.078(12) 0.064(11) 0.001(9) -0.012(8) 0.021(8)
C13 0.054(10) 0.084(14) 0.096(14) 0.036(11) -0.005(10) 0.025(9)
C14 0.072(12) 0.050(10) 0.103(15) 0.009(10) -0.001(11) 0.002(9)
C15 0.051(9) 0.049(9) 0.072(11) 0.016(8) 0.001(8) 0.014(7)
C2,1 0.140(17) 0.043(10) 0.048(9) -0.002(7) 0.021(10) -0.017(9)
C3,1 0.22(3) 0.034(10) 0.116(18) 0.006(11) 0.026(17) -0.038(13)
C4,1 0.18(2) 0.080(15) 0.083(15) 0.008(12) 0.032(15) -0.057(15)
C5,1 0.111(15) 0.078(12) 0.059(11) 0.006(9) 0.032(10) -0.026(11)
C6,1 0.063(10) 0..066(10) 0.050(9) -0.003(8) 0.009(7) 0.004(8)
C1,1 0.047(8) 0.036(7) 0.048(8) -0.005(6) 0.016(6) -0.006(6)
C2,2 0.051(8) 0.060(9) 0.040(8) -0.018(7) 0.007(7) -0.012(7)
C3,2 0.079(12) 0.093(13) 0.035(8) -0.017(8) -0.005(8) -0.016(10)
C4,2 0.091(12) 0.054(9) 0.042(9) -0.007(7) 0.019(8) 0.011(9)
C5,2 0.073(11) 0.098(14) 0.066(12) -0.018(10) 0.020(9) 0.013(10)
C6,2 0.055(9) 0.068(10) 0.036(8) -0.006(7) 0.011(6) 0.009(7)
C1,2 0.057(8) 0.025(6) 0.043(8) 0.000(5) 0.012(6) -0.003(6)
C2,3 0.088(12) 0.053(10) 0.073(11) -0.001(8) 0.027(9) -0.012(9)
C3,3 0.078(12) 0.068(12) 0.105(15) -0.001(10) 0.035(11) -0.031(10)
C4,3 0.069(12) 0.089(14) 0.108(16) 0.027(12) 0.029(11) 0.009(11)
C5,3 0.096(14) 0.083(13) 0.085(13) -0.023(11) 0.035(11) 0.019(11)
C6,3 0.076(11) 0.054(9) 0.067(10) -0.021(8) 0.035(9) -0.008(8)
C1,3 0.044(7) 0.034(7) 0.048(8) 0.002(6) 0.009(6) -0.006(6)
C2,4 0.045(8) 0.068(10) 0.036(8) -0.002(7) 0.006(6) 0.006(7)
C3,4 0.071(12) 0.106(15) 0.059(11) -0.011(10) 0.016(9) 0.006(11)
C4,4 0.111(15) 0.114(17) 0.065(12) -0.034(11) 0.023(11) 0.054(13)
C5,4 0.146(18) 0.064(12) 0.085(14) -0.011(10) 0.033(13) 0.046(12)
C6,4 0.105(13) 0.043(9) 0.051(9) -0.007(7) 0.010(9) 0.008(9)
C1,4 0.049(8) 0.039(7) 0.032(7) -0.008(6) 0.004(6) -0.009(6)
P3 0.076(3) 0.076(3) 0.045(2) -0.010(2) 0.019(2) -0.010(2)
P4 0.124(4) 0.053(3) 0.070(3) 0.006(2) 0.031(3) 0.002(3)
C16 0.172(18) 0.116(17) 0.077(14) -0.002(12) 0.003(12) -0.017(14)
Cl1 0.172(4) 0.120(5) 0.133(5) 0.002(4) -0.004(4) 0.008(4)
Cl2 0.200(5) 0.114(5) 0.127(5) -0.003(4) 0.039(4) -0.033(4)

loop_
_atom_site_label
_atom_site_type_symbol
_atom_site_fract_x
_atom_site_fract_y
_atom_site_fract_z
_atom_site_U_iso_or_equiv
_atom_site_thermal_displace_type
_atom_site_occupancy
_atom_site_calc_flag
_atom_site_refinement_flags
_atom_site_disorder_group
Pd1 Pd 0.44258(6) 0.26868(7) 0.27684(5) 0.0357(3) Uani 1 d . .
P1 P 0.3473(2) 0.1787(2) 0.21643(17) 0.0379(8) Uani 1 d . .
P2 P 0.3971(2) 0.3904(2) 0.20855(17) 0.0388(8) Uani 1 d . .
N1 N 0.5196(7) 0.3450(8) 0.3498(6) 0.046(3) Uani 1 d . .
N2 N 0.5069(6) 0.1617(7) 0.3355(6) 0.043(3) Uani 1 d . .
C1 C 0.2409(8) 0.2273(11) 0.1952(7) 0.055(4) Uani 1 d . .
H1 H 0.2172 0.1902 0.1563 0.06(2) Uiso 1 calc R .
C2 C 0.3143(9) 0.3686(9) 0.1401(6) 0.048(3) Uani 1 d . .
H2 H 0.3354 0.3218 0.1094 0.06(2) Uiso 1 calc R .
C3 C 0.2402(8) 0.3281(10) 0.1694(8) 0.058(4) Uani 1 d . .
H3A H 0.1939 0.3338 0.1348 0.06(2) Uiso 1 calc R .
H3B H 0.2272 0.3675 0.2075 0.06(2) Uiso 1 calc R .
C4 C 0.1824(9) 0.2144(14) 0.2507(10) 0.091(6) Uani 1 d . .
H4A H 0.2024 0.2492 0.2905 0.063(12) Uiso 1 calc R .
H4B H 0.1794 0.1496 0.2622 0.063(12) Uiso 1 calc R .
H4C H 0.1279 0.2363 0.2348 0.063(12) Uiso 1 calc R .
C5 C 0.2940(11) 0.4523(11) 0.0989(8) 0.071(5) Uani 1 d . .
H5A H 0.2623 0.4945 0.1246 0.063(12) Uiso 1 calc R .
H5B H 0.2618 0.4349 0.0575 0.063(12) Uiso 1 calc R .
H5C H 0.3446 0.4820 0.0876 0.063(12) Uiso 1 calc R .
C6 C 0.5295(9) 0.4374(12) 0.3538(8) 0.062(4) Uani 1 d . .
H6 H 0.5111 0.4734 0.3161 0.063(12) Uiso 1 calc R .
C7 C 0.5650(9) 0.4813(12) 0.4103(9) 0.066(5) Uani 1 d . .
H7 H 0.5701 0.5458 0.4109 0.063(12) Uiso 1 calc R .
C8 C 0.5928(10) 0.4308(14) 0.4653(10) 0.077(5) Uani 1 d . .
H8 H 0.6158 0.4597 0.5049 0.063(12) Uiso 1 calc R .
C9 C 0.5863(10) 0.3348(14) 0.4615(8) 0.072(5) Uani 1 d . .
H9 H 0.6057 0.2983 0.4986 0.063(12) Uiso 1 calc R .
C10 C 0.5507(8) 0.2928(10) 0.4020(7) 0.047(4) Uani 1 d . .
C11 C 0.5460(8) 0.1924(11) 0.3926(7) 0.047(3) Uani 1 d . .
C12 C 0.5829(9) 0.1326(12) 0.4407(8) 0.065(4) Uani 1 d . .
H12 H 0.6070 0.1547 0.4822 0.063(12) Uiso 1 calc R .
C13 C 0.5830(10) 0.0381(13) 0.4253(10) 0.079(5) Uani 1 d . .
H13 H 0.6084 -0.0042 0.4563 0.063(12) Uiso 1 calc R .
C14 C 0.5457(10) 0.0082(12) 0.3648(10) 0.075(5) Uani 1 d . .
H14 H 0.5448 -0.0548 0.3536 0.063(12) Uiso 1 calc R .
C15 C 0.5097(9) 0.0721(10) 0.3212(8) 0.058(4) Uani 1 d . .
H15 H 0.4859 0.0518 0.2790 0.063(12) Uiso 1 calc R .
C2,1 C 0.3151(8) -0.0105(7) 0.2284(4) 0.076(5) Uani 1 d G .
H2,1 H 0.3232 -0.0145 0.1820 0.091 Uiso 1 calc R .
C3,1 C 0.2928(10) -0.0894(5) 0.2639(6) 0.124(9) Uani 1 d G .
H3,1 H 0.2861 -0.1461 0.2412 0.149 Uiso 1 calc R .
C4,1 C 0.2806(9) -0.0835(7) 0.3334(6) 0.114(8) Uani 1 d G .
H4,1 H 0.2658 -0.1363 0.3571 0.137 Uiso 1 calc R .
C5,1 C 0.2907(8) 0.0012(8) 0.3673(4) 0.081(5) Uani 1 d G .
H5,1 H 0.2825 0.0052 0.4138 0.098 Uiso 1 calc R .
C6,1 C 0.3129(6) 0.0801(6) 0.3318(4) 0.059(4) Uani 1 d G .
H6,1 H 0.3196 0.1368 0.3545 0.071 Uiso 1 calc R .
C1,1 C 0.3251(6) 0.0742(5) 0.2623(4) 0.043(3) Uani 1 d G .
C2,2 C 0.3383(4) 0.1279(7) 0.0769(4) 0.050(4) Uani 1 d G .
H2,2 H 0.2806 0.1304 0.0779 0.060 Uiso 1 calc R .
C3,2 C 0.3736(6) 0.1070(7) 0.0161(3) 0.069(5) Uani 1 d G .
H3,2 H 0.3395 0.0955 -0.0236 0.083 Uiso 1 calc R .
C4,2 C 0.4598(6) 0.1033(7) 0.0146(4) 0.062(4) Uani 1 d G .
H4,2 H 0.4834 0.0893 -0.0261 0.074 Uiso 1 calc R .
C5,2 C 0.5106(4) 0.1204(7) 0.0739(5) 0.078(5) Uani 1 d G .
H5,2 H 0.5683 0.1179 0.0729 0.094 Uiso 1 calc R .
C6,2 C 0.4753(5) 0.1413(7) 0.1347(4) 0.053(4) Uani 1 d G .
H6,2 H 0.5094 0.1528 0.1744 0.063 Uiso 1 calc R .
C1,2 C 0.3892(5) 0.1451(6) 0.1362(3) 0.041(3) Uani 1 d G .
C2,3 C 0.5284(7) 0.5143(6) 0.1834(5) 0.071(5) Uani 1 d G .
H2,3 H 0.5138 0.5487 0.2209 0.085 Uiso 1 calc R .
C3,3 C 0.5940(6) 0.5433(7) 0.1464(6) 0.082(5) Uani 1 d G .
H3,3 H 0.6233 0.5972 0.1591 0.099 Uiso 1 calc R .
C4,3 C 0.6159(6) 0.4919(9) 0.0903(6) 0.088(6) Uani 1 d G .
H4,3 H 0.6598 0.5113 0.0655 0.105 Uiso 1 calc R .
C5,3 C 0.5721(7) 0.4113(8) 0.0713(5) 0.086(6) Uani 1 d G .
H5,3 H 0.5867 0.3769 0.0338 0.104 Uiso 1 calc R .
C6,3 C 0.5064(6) 0.3822(6) 0.1084(5) 0.064(4) Uani 1 d G .
H6,3 H 0.4771 0.3284 0.0957 0.077 Uiso 1 calc R .
C1,3 C 0.4846(5) 0.4337(6) 0.1644(4) 0.042(3) Uani 1 d G .
C2,4 C 0.3240(6) 0.4549(6) 0.3214(4) 0.049(4) Uani 1 d G .
H2,4 H 0.3284 0.3937 0.3367 0.059 Uiso 1 calc R .
C3,4 C 0.2848(6) 0.5212(8) 0.3595(4) 0.078(5) Uani 1 d G .
H3,4 H 0.2630 0.5043 0.4004 0.094 Uiso 1 calc R .
C4,4 C 0.2782(7) 0.6127(8) 0.3366(6) 0.096(7) Uani 1 d G .
H4,4 H 0.2520 0.6570 0.3621 0.115 Uiso 1 calc R .
C5,4 C 0.3108(8) 0.6379(5) 0.2755(6) 0.097(7) Uani 1 d G .
H5,4 H 0.3064 0.6992 0.2601 0.116 Uiso 1 calc R .
C6,4 C 0.3500(7) 0.5717(6) 0.2373(4) 0.066(4) Uani 1 d G .
H6,4 H 0.3719 0.5886 0.1964 0.079 Uiso 1 calc R .
C1,4 C 0.3566(6) 0.4802(5) 0.2602(4) 0.040(3) Uani 1 d G .
P3 P 0.3283(3) 0.2660(3) 0.49728(19) 0.0649(11) Uani 1 d . .
P4 P 0.1821(4) 0.2759(3) -0.0702(2) 0.0813(14) Uani 1 d . .
F1 F 0.2683(8) 0.2664(9) 0.4284(6) 0.120(4) Uiso 1 d . .
F2 F 0.3753(10) 0.2692(11) 0.5678(9) 0.164(6) Uiso 1 d . .
F3_a F 0.3952(14) 0.1979(16) 0.4702(11) 0.110(8) Uiso 0.56(2) d P 1
F4_a F 0.2784(19) 0.175(2) 0.5130(15) 0.134(11) Uiso 0.56(2) d P 1
F5_a F 0.3819(13) 0.3542(15) 0.4778(11) 0.106(8) Uiso 0.56(2) d P 1
F6_a F 0.2613(18) 0.330(2) 0.5244(15) 0.145(10) Uiso 0.56(2) d P 1
F3_b F 0.3010(17) 0.3781(19) 0.4947(14) 0.102(10) Uiso 0.44(2) d P 2
F4_b F 0.379(2) 0.270(2) 0.4328(18) 0.138(13) Uiso 0.44(2) d P 2
F5_b F 0.2461(14) 0.2659(19) 0.5409(12) 0.084(8) Uiso 0.44(2) d P 2
F6_b F 0.314(2) 0.158(2) 0.4971(17) 0.118(12) Uiso 0.44(2) d P 2
F8 F 0.1979(9) 0.1683(10) -0.0666(7) 0.140(5) Uiso 1 d . .
F10 F 0.1497(15) 0.3806(16) -0.0686(11) 0.212(9) Uiso 1 d . .
F11 F 0.0867(12) 0.2503(12) -0.0615(9) 0.184(7) Uiso 1 d . .
F7_a F 0.1898(9) 0.2738(11) 0.0088(8) 0.110(6) Uiso 0.761(18) d P 1
F9_a F 0.1401(13) 0.2728(13) -0.1470(10) 0.140(7) Uiso 0.761(18) d P 1
F12_a F 0.264(2) 0.302(2) -0.0881(18) 0.227(13) Uiso 0.761(18) d P 1
F7_b F 0.285(2) 0.296(2) -0.0306(18) 0.054(11) Uiso 0.239(18) d P 2
F9_b F 0.225(3) 0.271(3) -0.140(2) 0.086(14) Uiso 0.239(18) d P 2
F12_b F 0.202(3) 0.385(3) -0.076(2) 0.081(14) Uiso 0.239(18) d P 2
C16 C 0.0764(14) 0.6920(16) 0.1799(10) 0.122(7) Uani 1 d . .
Cl1 Cl 0.0755(4) 0.7410(4) 0.2612(4) 0.142(2) Uani 1 d . .
Cl2 Cl 0.0854(4) 0.5740(4) 0.1822(3) 0.146(2) Uani 1 d . .

loop_
_geom_bond_atom_site_label_1
_geom_bond_atom_site_label_2
_geom_bond_distance
_geom_bond_site_symmetry_2
_geom_bond_publ_flag
Pd1 N1 2.122(11) . ?
Pd1 N2 2.136(10) . ?
Pd1 P1 2.267(3) . ?
Pd1 P2 2.286(3) . ?
P1 C1,1 1.798(7) . ?
P1 C1,2 1.819(7) . ?
P1 C1 1.866(14) . ?
P2 C1,4 1.792(7) . ?
P2 C1,3 1.816(8) . ?
P2 C2 1.842(13) . ?
N1 C6 1.337(17) . ?
N1 C10 1.334(17) . ?
N2 C11 1.315(16) . ?
N2 C15 1.319(17) . ?
C1 C4 1.50(2) . ?
C1 C3 1.533(19) . ?
C2 C5 1.470(18) . ?
C2 C3 1.480(18) . ?
C6 C7 1.36(2) . ?
C7 C8 1.34(2) . ?
C8 C9 1.38(2) . ?
C9 C10 1.395(19) . ?
C10 C11 1.45(2) . ?
C11 C12 1.375(19) . ?
C12 C13 1.39(2) . ?
C13 C14 1.36(2) . ?
C14 C15 1.35(2) . ?
C2,1 C3,1 1.3900 . ?
C2,1 C1,1 1.3900 . ?
C3,1 C4,1 1.3900 . ?
C4,1 C5,1 1.3900 . ?
C5,1 C6,1 1.3900 . ?
C6,1 C1,1 1.3900 . ?
C2,2 C3,2 1.3900 . ?
C2,2 C1,2 1.3900 . ?
C3,2 C4,2 1.3900 . ?
C4,2 C5,2 1.3900 . ?
C5,2 C6,2 1.3900 . ?
C6,2 C1,2 1.3900 . ?
C2,3 C3,3 1.3900 . ?
C2,3 C1,3 1.3900 . ?
C3,3 C4,3 1.3900 . ?
C4,3 C5,3 1.3900 . ?
C5,3 C6,3 1.3900 . ?
C6,3 C1,3 1.3900 . ?
C2,4 C3,4 1.3900 . ?
C2,4 C1,4 1.3900 . ?
C3,4 C4,4 1.3900 . ?
C4,4 C5,4 1.3900 . ?
C5,4 C6,4 1.3900 . ?
C6,4 C1,4 1.3900 . ?
P3 F2 1.523(17) . ?
P3 F6_a 1.54(3) . ?
P3 F4_b 1.55(3) . ?
P3 F6_b 1.57(3) . ?
P3 F4_a 1.58(3) . ?
P3 F3_a 1.58(2) . ?
P3 F5_a 1.60(2) . ?
P3 F1 1.596(13) . ?
P3 F5_b 1.63(2) . ?
P3 F3_b 1.67(3) . ?
P4 F12_a 1.44(3) . ?
P4 F7_a 1.542(15) . ?
P4 F9_b 1.57(4) . ?
P4 F8 1.567(14) . ?
P4 F10 1.59(2) . ?
P4 F11 1.60(2) . ?
P4 F9_a 1.600(19) . ?
P4 F12_b 1.61(4) . ?
P4 F7_b 1.79(3) . ?
F10 F12_b 0.86(5) . ?
C16 Cl2 1.70(2) . ?
C16 Cl1 1.74(2) . ?
